data_7720978
loop_
_publ_author_name
'Balayan, Kajal'
'Biswas, Arindam'
'Sharma, Himanshu'
'Tiwari, Prabhakar'
'Vanka, Kumar'
'Gonnade, Rajesh G.'
'Rath, Arup K.'
'Sen, Sakya S.'

_publ_section_title
;
 Unveiling the reactivity of N-heterocyclic methylene hydrazines.
;
_journal_issue 14
_journal_name_full 'Dalton transactions (Cambridge, England : 2003)'
_journal_page_first 5432
_journal_page_last 5436
_journal_paper_doi 10.1039/d6dt00611f
_journal_volume 55
_journal_year 2026
_chemical_formula_moiety 'C17 H21 N7'
_chemical_formula_sum 'C17 H21 N7'
_chemical_formula_weight 323.41
_space_group_crystal_system monoclinic
_space_group_IT_number 14
_space_group_name_Hall '-P 2ybc'
_space_group_name_H-M_alt 'P 1 21/c 1'
_atom_sites_solution_hydrogens geom
_audit_creation_method SHELXL-2018/3
_audit_update_record
;
2026-02-08 deposited with the CCDC.	2026-03-23 downloaded from the CCDC.
;
_cell_angle_alpha 90
_cell_angle_beta 111.1540(10)
_cell_angle_gamma 90
_cell_formula_units_Z 4
_cell_length_a 14.6450(6)
_cell_length_b 11.6884(4)
_cell_length_c 10.8720(4)
_cell_measurement_reflns_used 9890
_cell_measurement_temperature 100(2)
_cell_measurement_theta_max 29.84
_cell_measurement_theta_min 2.29
_cell_volume 1735.62(11)
_computing_cell_refinement 'SAINT (Bruker, 2016)'
_computing_data_collection 'APEX3 (Bruker, 2016)'
_computing_data_reduction 'SAINT (Bruker, 2016)'
_computing_molecular_graphics 'Bruker SHELXTL, Mercury 2020.20'
_computing_publication_material 'Bruker SHELXTL'
_computing_structure_refinement 'SHELXL-2018/3 (Sheldrick, 2018)'
_computing_structure_solution 'SHELXT 2014/5 (Sheldrick, 2014)'
_diffrn_ambient_temperature 100(2)
_diffrn_detector 'Photon II CPAD Area Detector'
_diffrn_detector_area_resol_mean 7.39
_diffrn_measured_fraction_theta_full 0.998
_diffrn_measured_fraction_theta_max 0.997
_diffrn_measurement_device '\k-geometry diffractometer'
_diffrn_measurement_device_type 'Bruker D8 VENTURE Kappa Duo PHOTON II CPAD'
_diffrn_measurement_method '\f and \w scans'
_diffrn_radiation_monochromator 'multilayer mirrors'
_diffrn_radiation_type MoK\a
_diffrn_radiation_wavelength 0.71073
_diffrn_reflns_av_R_equivalents 0.0950
_diffrn_reflns_av_unetI/netI 0.0331
_diffrn_reflns_Laue_measured_fraction_full 0.998
_diffrn_reflns_Laue_measured_fraction_max 0.997
_diffrn_reflns_limit_h_max 20
_diffrn_reflns_limit_h_min -20
_diffrn_reflns_limit_k_max 16
_diffrn_reflns_limit_k_min -16
_diffrn_reflns_limit_l_max 15
_diffrn_reflns_limit_l_min -15
_diffrn_reflns_number 94288
_diffrn_reflns_point_group_measured_fraction_full 0.998
_diffrn_reflns_point_group_measured_fraction_max 0.997
_diffrn_reflns_theta_full 25.242
_diffrn_reflns_theta_max 30.104
_diffrn_reflns_theta_min 2.659
_diffrn_source 'micro-focus sealed tube'
_diffrn_source_type 'Incoatech I\mS HB'
_exptl_absorpt_coefficient_mu 0.080
_exptl_absorpt_correction_T_max 0.7460
_exptl_absorpt_correction_T_min 0.6041
_exptl_absorpt_correction_type multi-scan
_exptl_absorpt_process_details
;
 SADABS 2016/2: Krause, L., Herbst-Irmer, R., Sheldrick G.M. & Stalke D.,
 J. Appl. Cryst. 48 (2015) 3-10
;
_exptl_crystal_colour Red
_exptl_crystal_density_diffrn 1.238
_exptl_crystal_description block
_exptl_crystal_F_000 688
_exptl_crystal_size_max 0.370
_exptl_crystal_size_mid 0.230
_exptl_crystal_size_min 0.110
_refine_diff_density_max 0.320
_refine_diff_density_min -0.239
_refine_diff_density_rms 0.045
_refine_ls_extinction_method none
_refine_ls_goodness_of_fit_ref 1.060
_refine_ls_hydrogen_treatment constr
_refine_ls_matrix_type full
_refine_ls_number_parameters 223
_refine_ls_number_reflns 5101
_refine_ls_number_restraints 0
_refine_ls_restrained_S_all 1.060
_refine_ls_R_factor_all 0.0585
_refine_ls_R_factor_gt 0.0456
_refine_ls_shift/su_max 0.000
_refine_ls_shift/su_mean 0.000
_refine_ls_structure_factor_coef Fsqd
_refine_ls_weighting_details 'w=1/[\s^2^(Fo^2^)+(0.0332P)^2^+0.9057P] where P=(Fo^2^+2Fc^2^)/3'
_refine_ls_weighting_scheme calc
_refine_ls_wR_factor_gt 0.0999
_refine_ls_wR_factor_ref 0.1057
_reflns_Friedel_coverage 0.000
_reflns_number_gt 4251
_reflns_number_total 5101
_reflns_threshold_expression 'I > 2\s(I)'
_cod_data_source_file d6dt00611f2.cif
_cod_data_source_block mo_Kb_ItBuCH2_TCNE_0m_a
_cod_original_sg_symbol_H-M 'P 21/c'
_cod_database_code 7720978
_shelx_shelxl_version_number 2018/3
_shelx_space_group_comment
;
The symmetry employed for this shelxl refinement is uniquely defined
by the following loop, which should always be used as a source of
symmetry information in preference to the above space-group names.
They are only intended as comments.
;
_shelx_estimated_absorpt_t_min 0.971
_shelx_estimated_absorpt_t_max 0.991

loop_
_space_group_symop_operation_xyz
'x, y, z'
'-x, y+1/2, -z+1/2'
'-x, -y, -z'
'x, -y-1/2, z-1/2'

loop_
_atom_site_label
_atom_site_type_symbol
_atom_site_fract_x
_atom_site_fract_y
_atom_site_fract_z
_atom_site_U_iso_or_equiv
_atom_site_adp_type
_atom_site_occupancy
_atom_site_site_symmetry_order
_atom_site_calc_flag
_atom_site_refinement_flags_posn
_atom_site_refinement_flags_adp
_atom_site_refinement_flags_occupancy
_atom_site_disorder_assembly
_atom_site_disorder_group
N1 N 0.66806(7) 0.76967(8) 0.71010(9) 0.01377(18) Uani 1 1 d . . . . .
N2 N 0.80856(7) 0.76749(8) 0.67803(9) 0.01297(18) Uani 1 1 d . . . . .
N3 N 0.71446(7) 0.58563(8) 0.67468(9) 0.01407(18) Uani 1 1 d . . . . .
N4 N 0.75461(7) 0.52351(8) 0.60852(9) 0.01400(18) Uani 1 1 d . . . . .
N5 N 0.83090(9) 0.06701(10) 0.43741(12) 0.0279(2) Uani 1 1 d . . . . .
N6 N 0.64384(9) 0.14272(9) 0.66955(13) 0.0279(3) Uani 1 1 d . . . . .
N7 N 0.87496(8) 0.40109(10) 0.41251(11) 0.0251(2) Uani 1 1 d . . . . .
C1 C 0.73359(8) 0.70031(9) 0.68361(10) 0.01251(19) Uani 1 1 d . . . . .
C2 C 0.78667(8) 0.87940(9) 0.69843(11) 0.0162(2) Uani 1 1 d . . . . .
H2 H 0.825613 0.944473 0.698732 0.019 Uiso 1 1 calc R U . . .
C3 C 0.70074(9) 0.88059(10) 0.71783(11) 0.0168(2) Uani 1 1 d . . . . .
H3 H 0.668590 0.946340 0.733944 0.020 Uiso 1 1 calc R U . . .
C4 C 0.57707(8) 0.73157(10) 0.73343(11) 0.0158(2) Uani 1 1 d . . . . .
C5 C 0.50958(8) 0.66524(11) 0.61409(12) 0.0206(2) Uani 1 1 d . . . . .
H5A H 0.448322 0.647081 0.626996 0.031 Uiso 1 1 calc R U . . .
H5B H 0.541780 0.594153 0.604275 0.031 Uiso 1 1 calc R U . . .
H5C H 0.495362 0.711943 0.534484 0.031 Uiso 1 1 calc R U . . .
C6 C 0.60841(9) 0.65930(11) 0.85894(11) 0.0187(2) Uani 1 1 d . . . . .
H6A H 0.550329 0.635625 0.877107 0.028 Uiso 1 1 calc R U . . .
H6B H 0.651413 0.704566 0.933128 0.028 Uiso 1 1 calc R U . . .
H6C H 0.643591 0.591370 0.847101 0.028 Uiso 1 1 calc R U . . .
C7 C 0.52307(10) 0.83854(11) 0.75202(14) 0.0254(3) Uani 1 1 d . . . . .
H7A H 0.463174 0.815811 0.766100 0.038 Uiso 1 1 calc R U . . .
H7B H 0.506063 0.886666 0.673100 0.038 Uiso 1 1 calc R U . . .
H7C H 0.565417 0.881594 0.828750 0.038 Uiso 1 1 calc R U . . .
C8 C 0.90326(8) 0.73327(10) 0.66092(11) 0.0145(2) Uani 1 1 d . . . . .
C9 C 0.97159(9) 0.83704(10) 0.69145(12) 0.0205(2) Uani 1 1 d . . . . .
H9A H 1.034685 0.814780 0.686496 0.031 Uiso 1 1 calc R U . . .
H9B H 0.981688 0.865105 0.780345 0.031 Uiso 1 1 calc R U . . .
H9C H 0.942135 0.897663 0.627055 0.031 Uiso 1 1 calc R U . . .
C10 C 0.87940(8) 0.69911(10) 0.51712(11) 0.0177(2) Uani 1 1 d . . . . .
H10A H 0.939782 0.677093 0.503922 0.026 Uiso 1 1 calc R U . . .
H10B H 0.849232 0.763987 0.459750 0.026 Uiso 1 1 calc R U . . .
H10C H 0.833861 0.634312 0.495389 0.026 Uiso 1 1 calc R U . . .
C11 C 0.95316(8) 0.63792(10) 0.75820(11) 0.0173(2) Uani 1 1 d . . . . .
H11A H 1.013311 0.614568 0.745193 0.026 Uiso 1 1 calc R U . . .
H11B H 0.908857 0.572245 0.743180 0.026 Uiso 1 1 calc R U . . .
H11C H 0.969301 0.665815 0.848599 0.026 Uiso 1 1 calc R U . . .
C12 C 0.73364(8) 0.41215(10) 0.61178(11) 0.0153(2) Uani 1 1 d . . . . .
H12 H 0.693544 0.387526 0.658605 0.018 Uiso 1 1 calc R U . . .
C13 C 0.77065(8) 0.33254(10) 0.54651(11) 0.0147(2) Uani 1 1 d . . . . .
C14 C 0.75413(8) 0.21428(10) 0.54707(11) 0.0164(2) Uani 1 1 d . . . . .
C15 C 0.79627(9) 0.13362(10) 0.48530(12) 0.0190(2) Uani 1 1 d . . . . .
C16 C 0.69379(9) 0.17232(10) 0.61458(12) 0.0194(2) Uani 1 1 d . . . . .
C17 C 0.82902(8) 0.37268(10) 0.47318(11) 0.0171(2) Uani 1 1 d . . . . .

loop_
_atom_site_aniso_label
_atom_site_aniso_U_11
_atom_site_aniso_U_22
_atom_site_aniso_U_33
_atom_site_aniso_U_23
_atom_site_aniso_U_13
_atom_site_aniso_U_12
N1 0.0152(4) 0.0124(4) 0.0140(4) 0.0004(3) 0.0056(3) 0.0012(3)
N2 0.0138(4) 0.0130(4) 0.0117(4) 0.0007(3) 0.0039(3) -0.0001(3)
N3 0.0147(4) 0.0128(4) 0.0149(4) -0.0003(3) 0.0057(3) 0.0004(3)
N4 0.0130(4) 0.0145(4) 0.0137(4) -0.0010(3) 0.0038(3) 0.0010(3)
N5 0.0321(6) 0.0239(6) 0.0273(6) -0.0060(4) 0.0101(5) 0.0037(5)
N6 0.0279(6) 0.0177(5) 0.0427(7) 0.0069(5) 0.0185(5) 0.0044(4)
N7 0.0266(5) 0.0253(5) 0.0279(6) 0.0031(4) 0.0153(5) 0.0042(4)
C1 0.0136(5) 0.0129(5) 0.0104(4) 0.0007(4) 0.0036(4) 0.0010(4)
C2 0.0200(5) 0.0121(5) 0.0159(5) 0.0005(4) 0.0059(4) -0.0001(4)
C3 0.0208(5) 0.0124(5) 0.0173(5) 0.0000(4) 0.0071(4) 0.0020(4)
C4 0.0141(5) 0.0181(5) 0.0163(5) 0.0005(4) 0.0069(4) 0.0010(4)
C5 0.0144(5) 0.0282(6) 0.0171(5) -0.0004(5) 0.0032(4) -0.0006(4)
C6 0.0189(5) 0.0232(6) 0.0151(5) 0.0018(4) 0.0076(4) -0.0001(4)
C7 0.0240(6) 0.0218(6) 0.0359(7) 0.0016(5) 0.0174(5) 0.0059(5)
C8 0.0123(5) 0.0175(5) 0.0140(5) 0.0002(4) 0.0050(4) -0.0004(4)
C9 0.0166(5) 0.0209(6) 0.0235(6) -0.0009(5) 0.0065(4) -0.0045(4)
C10 0.0177(5) 0.0226(6) 0.0141(5) 0.0009(4) 0.0074(4) -0.0007(4)
C11 0.0150(5) 0.0205(5) 0.0156(5) 0.0025(4) 0.0046(4) 0.0032(4)
C12 0.0149(5) 0.0147(5) 0.0170(5) -0.0001(4) 0.0064(4) -0.0005(4)
C13 0.0128(5) 0.0155(5) 0.0141(5) -0.0009(4) 0.0030(4) 0.0005(4)
C14 0.0156(5) 0.0145(5) 0.0178(5) -0.0012(4) 0.0047(4) 0.0008(4)
C15 0.0193(5) 0.0163(5) 0.0186(5) -0.0018(4) 0.0033(4) -0.0003(4)
C16 0.0191(5) 0.0123(5) 0.0257(6) 0.0015(4) 0.0068(4) 0.0026(4)
C17 0.0169(5) 0.0154(5) 0.0178(5) -0.0010(4) 0.0049(4) 0.0027(4)

loop_
_atom_type_symbol
_atom_type_description
_atom_type_scat_dispersion_real
_atom_type_scat_dispersion_imag
_atom_type_scat_source
C C 0.0033 0.0016 'International Tables Vol C Tables 4.2.6.8 and 6.1.1.4'
H H 0.0000 0.0000 'International Tables Vol C Tables 4.2.6.8 and 6.1.1.4'
N N 0.0061 0.0033 'International Tables Vol C Tables 4.2.6.8 and 6.1.1.4'

loop_
_geom_angle_atom_site_label_1
_geom_angle_atom_site_label_2
_geom_angle_atom_site_label_3
_geom_angle
_geom_angle_site_symmetry_1
_geom_angle_site_symmetry_3
_geom_angle_publ_flag
C1 N1 C3 108.51(9) . . ?
C1 N1 C4 126.21(9) . . ?
C3 N1 C4 125.22(9) . . ?
C1 N2 C2 107.42(9) . . ?
C1 N2 C8 129.58(9) . . ?
C2 N2 C8 122.92(9) . . ?
N4 N3 C1 117.69(9) . . ?
N3 N4 C12 111.93(9) . . ?
N1 C1 N3 117.16(9) . . ?
N1 C1 N2 107.77(9) . . ?
N3 C1 N2 135.00(10) . . ?
C3 C2 N2 108.54(10) . . ?
C3 C2 H2 125.7 . . ?
N2 C2 H2 125.7 . . ?
C2 C3 N1 107.74(10) . . ?
C2 C3 H3 126.1 . . ?
N1 C3 H3 126.1 . . ?
N1 C4 C6 108.31(9) . . ?
N1 C4 C5 110.27(9) . . ?
C6 C4 C5 111.81(10) . . ?
N1 C4 C7 108.08(9) . . ?
C6 C4 C7 109.66(10) . . ?
C5 C4 C7 108.64(10) . . ?
C4 C5 H5A 109.5 . . ?
C4 C5 H5B 109.5 . . ?
H5A C5 H5B 109.5 . . ?
C4 C5 H5C 109.5 . . ?
H5A C5 H5C 109.5 . . ?
H5B C5 H5C 109.5 . . ?
C4 C6 H6A 109.5 . . ?
C4 C6 H6B 109.5 . . ?
H6A C6 H6B 109.5 . . ?
C4 C6 H6C 109.5 . . ?
H6A C6 H6C 109.5 . . ?
H6B C6 H6C 109.5 . . ?
C4 C7 H7A 109.5 . . ?
C4 C7 H7B 109.5 . . ?
H7A C7 H7B 109.5 . . ?
C4 C7 H7C 109.5 . . ?
H7A C7 H7C 109.5 . . ?
H7B C7 H7C 109.5 . . ?
N2 C8 C10 108.22(8) . . ?
N2 C8 C11 109.70(9) . . ?
C10 C8 C11 113.16(9) . . ?
N2 C8 C9 108.62(9) . . ?
C10 C8 C9 108.63(9) . . ?
C11 C8 C9 108.41(9) . . ?
C8 C9 H9A 109.5 . . ?
C8 C9 H9B 109.5 . . ?
H9A C9 H9B 109.5 . . ?
C8 C9 H9C 109.5 . . ?
H9A C9 H9C 109.5 . . ?
H9B C9 H9C 109.5 . . ?
C8 C10 H10A 109.5 . . ?
C8 C10 H10B 109.5 . . ?
H10A C10 H10B 109.5 . . ?
C8 C10 H10C 109.5 . . ?
H10A C10 H10C 109.5 . . ?
H10B C10 H10C 109.5 . . ?
C8 C11 H11A 109.5 . . ?
C8 C11 H11B 109.5 . . ?
H11A C11 H11B 109.5 . . ?
C8 C11 H11C 109.5 . . ?
H11A C11 H11C 109.5 . . ?
H11B C11 H11C 109.5 . . ?
N4 C12 C13 120.00(10) . . ?
N4 C12 H12 120.0 . . ?
C13 C12 H12 120.0 . . ?
C12 C13 C14 123.79(11) . . ?
C12 C13 C17 118.80(10) . . ?
C14 C13 C17 117.42(10) . . ?
C13 C14 C15 123.11(11) . . ?
C13 C14 C16 118.77(10) . . ?
C15 C14 C16 118.11(10) . . ?
N5 C15 C14 178.68(13) . . ?
N6 C16 C14 177.31(12) . . ?
N7 C17 C13 177.63(13) . . ?

loop_
_geom_bond_atom_site_label_1
_geom_bond_atom_site_label_2
_geom_bond_distance
_geom_bond_site_symmetry_2
_geom_bond_publ_flag
N1 C1 1.3641(14) . ?
N1 C3 1.3741(14) . ?
N1 C4 1.5106(14) . ?
N2 C1 1.3688(14) . ?
N2 C2 1.3836(14) . ?
N2 C8 1.5181(14) . ?
N3 N4 1.3020(12) . ?
N3 C1 1.3657(14) . ?
N4 C12 1.3408(14) . ?
N5 C15 1.1512(16) . ?
N6 C16 1.1522(16) . ?
N7 C17 1.1482(16) . ?
C2 C3 1.3490(16) . ?
C2 H2 0.9500 . ?
C3 H3 0.9500 . ?
C4 C6 1.5278(16) . ?
C4 C5 1.5283(16) . ?
C4 C7 1.5313(16) . ?
C5 H5A 0.9800 . ?
C5 H5B 0.9800 . ?
C5 H5C 0.9800 . ?
C6 H6A 0.9800 . ?
C6 H6B 0.9800 . ?
C6 H6C 0.9800 . ?
C7 H7A 0.9800 . ?
C7 H7B 0.9800 . ?
C7 H7C 0.9800 . ?
C8 C10 1.5269(15) . ?
C8 C11 1.5287(15) . ?
C8 C9 1.5306(16) . ?
C9 H9A 0.9800 . ?
C9 H9B 0.9800 . ?
C9 H9C 0.9800 . ?
C10 H10A 0.9800 . ?
C10 H10B 0.9800 . ?
C10 H10C 0.9800 . ?
C11 H11A 0.9800 . ?
C11 H11B 0.9800 . ?
C11 H11C 0.9800 . ?
C12 C13 1.3932(15) . ?
C12 H12 0.9500 . ?
C13 C14 1.4037(16) . ?
C13 C17 1.4415(16) . ?
C14 C15 1.4211(16) . ?
C14 C16 1.4242(16) . ?

loop_
_geom_torsion_atom_site_label_1
_geom_torsion_atom_site_label_2
_geom_torsion_atom_site_label_3
_geom_torsion_atom_site_label_4
_geom_torsion
_geom_torsion_site_symmetry_1
_geom_torsion_site_symmetry_2
_geom_torsion_site_symmetry_3
_geom_torsion_site_symmetry_4
_geom_torsion_publ_flag
C1 N3 N4 C12 177.35(10) . . . . ?
C3 N1 C1 N3 178.79(9) . . . . ?
C4 N1 C1 N3 1.37(15) . . . . ?
C3 N1 C1 N2 1.49(12) . . . . ?
C4 N1 C1 N2 -175.93(9) . . . . ?
N4 N3 C1 N1 157.57(9) . . . . ?
N4 N3 C1 N2 -26.07(18) . . . . ?
C2 N2 C1 N1 -1.40(11) . . . . ?
C8 N2 C1 N1 175.39(9) . . . . ?
C2 N2 C1 N3 -177.99(12) . . . . ?
C8 N2 C1 N3 -1.2(2) . . . . ?
C1 N2 C2 C3 0.78(12) . . . . ?
C8 N2 C2 C3 -176.27(9) . . . . ?
N2 C2 C3 N1 0.13(13) . . . . ?
C1 N1 C3 C2 -1.01(13) . . . . ?
C4 N1 C3 C2 176.44(10) . . . . ?
C1 N1 C4 C6 64.24(13) . . . . ?
C3 N1 C4 C6 -112.77(12) . . . . ?
C1 N1 C4 C5 -58.40(14) . . . . ?
C3 N1 C4 C5 124.59(11) . . . . ?
C1 N1 C4 C7 -177.02(10) . . . . ?
C3 N1 C4 C7 5.97(15) . . . . ?
C1 N2 C8 C10 74.56(13) . . . . ?
C2 N2 C8 C10 -109.09(11) . . . . ?
C1 N2 C8 C11 -49.34(14) . . . . ?
C2 N2 C8 C11 127.01(11) . . . . ?
C1 N2 C8 C9 -167.67(10) . . . . ?
C2 N2 C8 C9 8.68(14) . . . . ?
N3 N4 C12 C13 -179.83(10) . . . . ?
N4 C12 C13 C14 178.61(11) . . . . ?
N4 C12 C13 C17 -1.72(16) . . . . ?
C12 C13 C14 C15 -176.87(11) . . . . ?
C17 C13 C14 C15 3.45(17) . . . . ?
C12 C13 C14 C16 1.95(17) . . . . ?
C17 C13 C14 C16 -177.73(10) . . . . ?
